data_7043899
loop_
_publ_author_name
'Sun, Lin'
'Zhang, Sheng'
'Jiang, Zhijie'
'Yang, Qi'
'Chen, Sanping'
'Zhang, Yiquan'
'Wang, Wenyuan'
'Wei, Qing'
'Xie, Gang'

_publ_section_title
;
 Interchange between coordinated and lattice solvents generates the
 highest energy barrier within nine-coordinated DyIII single molecule
 magnets
;
_journal_name_full 'Dalton Trans.'
_journal_paper_doi 10.1039/C7DT02382K
_journal_year 2017
_chemical_formula_moiety 'C16 H22 Dy N7 O9, H2 O'
_chemical_formula_sum 'C16 H24 Dy N7 O10'
_chemical_formula_weight 636.92
_space_group_crystal_system monoclinic
_space_group_IT_number 14
_space_group_name_Hall '-P 2ybc'
_space_group_name_H-M_alt 'P 1 21/c 1'
_symmetry_space_group_name_Hall '-P 2ybc'
_symmetry_space_group_name_H-M 'P 1 21/c 1'
_atom_sites_solution_hydrogens geom
_audit_creation_method SHELXL-2014/7
_audit_update_record
;
2017-07-30 deposited with the CCDC.
2017-07-31 downloaded from the CCDC.
;
_cell_angle_alpha 90
_cell_angle_beta 94.966(7)
_cell_angle_gamma 90
_cell_formula_units_Z 4
_cell_length_a 10.892(4)
_cell_length_b 24.650(9)
_cell_length_c 9.988(3)
_cell_measurement_reflns_used 1175
_cell_measurement_temperature 296(2)
_cell_measurement_theta_max 17.99
_cell_measurement_theta_min 2.63
_cell_volume 2671.6(16)
_computing_cell_refinement 'Bruker SAINT'
_computing_data_collection 'Bruker APEX2'
_computing_data_reduction 'Bruker SAINT'
_computing_molecular_graphics 'Bruker SHELXTL'
_computing_publication_material 'Bruker SHELXTL'
_computing_structure_refinement 'SHELXL-2014/7 (Sheldrick, 2014)'
_computing_structure_solution 'SHELXS-97 (Sheldrick, 2008)'
_diffrn_ambient_temperature 296(2)
_diffrn_measured_fraction_theta_full 0.985
_diffrn_measured_fraction_theta_max 0.964
_diffrn_measurement_device_type 'Bruker APEX-II CCD'
_diffrn_measurement_method '\f and \w scans'
_diffrn_radiation_type MoK\a
_diffrn_radiation_wavelength 0.71073
_diffrn_reflns_av_R_equivalents 0.1345
_diffrn_reflns_av_unetI/netI 0.1912
_diffrn_reflns_Laue_measured_fraction_full 0.985
_diffrn_reflns_Laue_measured_fraction_max 0.964
_diffrn_reflns_limit_h_max 13
_diffrn_reflns_limit_h_min -9
_diffrn_reflns_limit_k_max 31
_diffrn_reflns_limit_k_min -30
_diffrn_reflns_limit_l_max 9
_diffrn_reflns_limit_l_min -12
_diffrn_reflns_number 14073
_diffrn_reflns_point_group_measured_fraction_full 0.985
_diffrn_reflns_point_group_measured_fraction_max 0.964
_diffrn_reflns_theta_full 25.242
_diffrn_reflns_theta_max 26.699
_diffrn_reflns_theta_min 2.207
_exptl_absorpt_coefficient_mu 2.854
_exptl_absorpt_correction_T_max 0.7455
_exptl_absorpt_correction_T_min 0.4775
_exptl_absorpt_correction_type multi-scan
_exptl_absorpt_process_details
'SADABS 2015/2 (Bruker, 2015) was used for absorption correction. R(int) was 0.1077 before and 0.0734 after correction. The Ratio of minimum to maximum transmission is 0.6405. The \l/2 correction factor is 0.0015.'
_exptl_crystal_colour yellow
_exptl_crystal_density_diffrn 1.583
_exptl_crystal_description block
_exptl_crystal_F_000 1260
_exptl_crystal_size_max 0.22
_exptl_crystal_size_mid 0.21
_exptl_crystal_size_min 0.19
_refine_diff_density_max 3.828
_refine_diff_density_min -2.797
_refine_diff_density_rms 0.241
_refine_ls_extinction_method none
_refine_ls_goodness_of_fit_ref 1.110
_refine_ls_hydrogen_treatment constr
_refine_ls_matrix_type full
_refine_ls_number_parameters 285
_refine_ls_number_reflns 5461
_refine_ls_number_restraints 30
_refine_ls_restrained_S_all 1.107
_refine_ls_R_factor_all 0.1928
_refine_ls_R_factor_gt 0.0968
_refine_ls_shift/su_max 0.000
_refine_ls_shift/su_mean 0.000
_refine_ls_structure_factor_coef Fsqd
_refine_ls_weighting_details 'w=1/[\s^2^(Fo^2^)+(0.0768P)^2^] where P=(Fo^2^+2Fc^2^)/3'
_refine_ls_weighting_scheme calc
_refine_ls_wR_factor_gt 0.1925
_refine_ls_wR_factor_ref 0.2276
_reflns_Friedel_coverage 0.000
_reflns_number_gt 2699
_reflns_number_total 5461
_reflns_threshold_expression 'I > 2\s(I)'
_cod_data_source_file c7dt02382k2.cif
_cod_data_source_block xb0043
_cod_original_cell_volume 2671.7(16)
_cod_database_code 7043899
_shelx_shelxl_version_number 2014/7
_shelx_space_group_comment
;
The symmetry employed for this shelxl refinement is uniquely defined
by the following loop, which should always be used as a source of
symmetry information in preference to the above space-group names.
They are only intended as comments.
;

loop_
_space_group_symop_operation_xyz
'x, y, z'
'-x, y+1/2, -z+1/2'
'-x, -y, -z'
'x, -y-1/2, z-1/2'

loop_
_atom_site_label
_atom_site_type_symbol
_atom_site_fract_x
_atom_site_fract_y
_atom_site_fract_z
_atom_site_U_iso_or_equiv
_atom_site_adp_type
_atom_site_occupancy
_atom_site_site_symmetry_order
_atom_site_calc_flag
_atom_site_refinement_flags_posn
_atom_site_refinement_flags_adp
_atom_site_disorder_assembly
_atom_site_disorder_group
Dy1 Dy 0.73190(7) 0.08863(3) 0.58616(7) 0.0375(3) Uani 1 1 d . . . .
O1 O 0.8976(9) 0.0523(4) 0.7092(10) 0.040(3) Uani 1 1 d . . . .
O2 O 0.8393(12) 0.1591(4) 0.4631(11) 0.055(3) Uani 1 1 d . . . .
O3 O 0.8838(11) 0.0771(4) 0.4145(12) 0.060(3) Uani 1 1 d . . . .
O4 O 0.9497(17) 0.1424(6) 0.3022(17) 0.117(6) Uani 1 1 d . . . .
O5 O 0.5139(10) 0.0668(4) 0.4884(12) 0.053(3) Uani 1 1 d . . . .
O6 O 0.6293(12) 0.1032(5) 0.3516(10) 0.060(3) Uani 1 1 d . . . .
O7 O 0.4425(12) 0.0810(6) 0.2811(13) 0.079(4) Uani 1 1 d . . . .
O8 O 0.6254(10) 0.0575(4) 0.7679(10) 0.048(3) Uani 1 1 d . . . .
H8 H 0.6462 0.0192 0.7731 0.058 Uiso 1 1 d R U . .
O9 O 0.7187(9) -0.0059(4) 0.5236(11) 0.046(3) Uani 1 1 d . . . .
H9 H 0.6640 -0.0226 0.5833 0.055 Uiso 1 1 d R U . .
N2 N 0.9244(13) 0.1275(5) 0.8411(13) 0.052(4) Uani 1 1 d . . . .
N3 N 0.8239(12) 0.1462(5) 0.7609(13) 0.043(3) Uani 1 1 d . . . .
N4 N 0.8496(16) 0.2247(5) 0.8920(15) 0.077(5) Uani 1 1 d D . . .
H4A H 0.8560 0.2053 0.9674 0.116 Uiso 1 1 d R U . .
H4B H 0.8068 0.2548 0.9046 0.116 Uiso 1 1 d R U . .
N5 N 0.6244(9) 0.1817(3) 0.6179(10) 0.049(4) Uani 1 1 d G . . .
C8 C 0.6861(8) 0.2171(4) 0.7087(10) 0.050(4) Uani 1 1 d DG . . .
C9 C 0.6436(10) 0.2699(3) 0.7209(11) 0.059(5) Uani 1 1 d G . . .
H9A H 0.6849 0.2936 0.7816 0.071 Uiso 1 1 calc R U . .
C10 C 0.5395(11) 0.2872(3) 0.6423(12) 0.063(5) Uani 1 1 d G . . .
H10 H 0.5110 0.3226 0.6505 0.076 Uiso 1 1 calc R U . .
C11 C 0.4778(9) 0.2518(4) 0.5515(12) 0.071(6) Uani 1 1 d G . . .
H11 H 0.4081 0.2634 0.4990 0.085 Uiso 1 1 calc R U . .
C12 C 0.5203(9) 0.1990(4) 0.5393(10) 0.065(5) Uani 1 1 d G . . .
H12 H 0.4790 0.1753 0.4786 0.077 Uiso 1 1 calc R U . .
N6 N 0.8903(14) 0.1261(6) 0.3873(14) 0.052(4) Uani 1 1 d . . . .
N7 N 0.5291(14) 0.0828(6) 0.3642(14) 0.050(4) Uani 1 1 d . . . .
C5 C 1.2069(10) 0.0482(5) 1.0803(9) 0.066(6) Uani 1 1 d G . . .
H5 H 1.2432 0.0643 1.1582 0.079 Uiso 1 1 calc R U . .
N1 N 1.2445(9) -0.0030(5) 1.0424(10) 0.066(5) Uani 1 1 d G . . .
C1 C 1.1903(10) -0.0270(4) 0.9260(11) 0.070(6) Uani 1 1 d G . . .
H1 H 1.2154 -0.0612 0.9006 0.084 Uiso 1 1 calc R U . .
C2 C 1.0984(10) 0.0003(4) 0.8474(9) 0.055(5) Uani 1 1 d G . . .
H2 H 1.0622 -0.0157 0.7694 0.066 Uiso 1 1 calc R U . .
C3 C 1.0608(9) 0.0515(4) 0.8853(10) 0.049(4) Uani 1 1 d DG . . .
C4 C 1.1151(11) 0.0755(4) 1.0017(11) 0.060(5) Uani 1 1 d G . . .
H4 H 1.0899 0.1098 1.0271 0.072 Uiso 1 1 calc R U . .
C6 C 0.9560(11) 0.0789(6) 0.8044(14) 0.042(4) Uani 1 1 d D . . .
C7 C 0.7931(12) 0.1936(6) 0.7928(14) 0.048(4) Uani 1 1 d D . . .
C13 C 0.8265(15) -0.0425(6) 0.5231(17) 0.060(5) Uani 1 1 d D . . .
H13A H 0.8924 -0.0240 0.4824 0.072 Uiso 1 1 calc R U . .
H13B H 0.8558 -0.0514 0.6150 0.072 Uiso 1 1 calc R U . .
C14 C 0.796(2) -0.0936(7) 0.448(3) 0.107(9) Uani 1 1 d D . . .
H14A H 0.7204 -0.1083 0.4758 0.161 Uiso 1 1 calc R U . .
H14B H 0.8611 -0.1194 0.4660 0.161 Uiso 1 1 calc R U . .
H14C H 0.7858 -0.0860 0.3532 0.161 Uiso 1 1 calc R U . .
C15 C 0.501(2) 0.0585(10) 0.797(2) 0.108(6) Uani 1 1 d D U . .
H15A H 0.4771 0.0233 0.8298 0.130 Uiso 1 1 calc R U . .
H15B H 0.4482 0.0667 0.7159 0.130 Uiso 1 1 calc R U . .
C16 C 0.486(2) 0.1008(9) 0.901(2) 0.109(6) Uani 1 1 d D U . .
H16A H 0.5083 0.1356 0.8665 0.163 Uiso 1 1 calc R U . .
H16B H 0.5391 0.0925 0.9799 0.163 Uiso 1 1 calc R U . .
H16C H 0.4021 0.1017 0.9223 0.163 Uiso 1 1 calc R U . .
O11 O 1.065(5) 0.253(3) 0.640(5) 0.58(4) Uani 1 1 d D U A 2
H11A H 1.0182 0.2257 0.5953 0.877 Uiso 1 1 d R U A 2
H11B H 1.0463 0.2750 0.5720 0.877 Uiso 1 1 d R U A 2

loop_
_atom_site_aniso_label
_atom_site_aniso_U_11
_atom_site_aniso_U_22
_atom_site_aniso_U_33
_atom_site_aniso_U_23
_atom_site_aniso_U_13
_atom_site_aniso_U_12
Dy1 0.0498(5) 0.0332(4) 0.0277(4) -0.0001(4) -0.0064(3) 0.0016(4)
O1 0.039(7) 0.040(6) 0.038(6) -0.006(5) -0.019(5) 0.004(5)
O2 0.084(10) 0.041(6) 0.039(7) -0.001(5) 0.000(6) 0.002(6)
O3 0.075(9) 0.042(7) 0.068(8) -0.004(6) 0.028(7) -0.001(6)
O4 0.150(17) 0.104(12) 0.108(13) 0.035(10) 0.082(13) 0.008(11)
O5 0.052(8) 0.056(7) 0.049(8) -0.002(6) 0.000(6) -0.006(6)
O6 0.074(9) 0.087(9) 0.017(6) 0.014(5) -0.014(6) -0.033(7)
O7 0.059(9) 0.112(11) 0.061(9) -0.003(8) -0.031(7) -0.022(8)
O8 0.048(8) 0.064(7) 0.033(6) 0.008(5) 0.000(5) 0.010(6)
O9 0.026(6) 0.061(7) 0.049(7) 0.002(5) -0.004(5) -0.002(5)
N2 0.064(10) 0.044(8) 0.042(8) -0.006(7) -0.024(7) -0.010(7)
N3 0.034(8) 0.053(8) 0.040(8) -0.008(6) -0.015(6) 0.002(6)
N4 0.123(16) 0.044(9) 0.059(11) -0.025(8) -0.017(10) 0.015(9)
N5 0.038(9) 0.056(8) 0.047(9) -0.004(7) -0.025(7) 0.013(7)
C8 0.059(12) 0.047(10) 0.041(10) -0.018(8) -0.005(9) -0.005(8)
C9 0.077(15) 0.042(10) 0.057(12) -0.017(9) -0.002(10) 0.011(9)
C10 0.066(14) 0.057(11) 0.063(13) -0.018(10) -0.017(10) 0.010(10)
C11 0.072(15) 0.063(12) 0.074(15) 0.000(10) -0.021(11) 0.028(11)
C12 0.042(12) 0.084(14) 0.067(13) -0.018(11) 0.000(10) 0.018(10)
N6 0.062(11) 0.055(9) 0.038(9) 0.021(8) 0.005(8) -0.001(8)
N7 0.050(10) 0.054(9) 0.041(9) 0.005(7) -0.023(7) -0.008(8)
C5 0.049(14) 0.097(15) 0.046(11) 0.009(11) -0.020(10) 0.008(11)
N1 0.047(10) 0.109(13) 0.040(9) 0.006(9) -0.006(8) 0.014(9)
C1 0.082(16) 0.098(15) 0.031(10) 0.015(10) 0.015(10) 0.028(12)
C2 0.059(12) 0.058(10) 0.042(10) -0.013(8) -0.027(9) 0.018(9)
C3 0.040(11) 0.054(10) 0.049(11) -0.004(8) -0.015(8) 0.014(8)
C4 0.075(14) 0.058(11) 0.043(11) -0.017(8) -0.016(9) 0.011(9)
C6 0.044(10) 0.049(10) 0.033(9) -0.007(7) -0.005(7) 0.006(8)
C7 0.065(13) 0.038(9) 0.034(9) -0.006(7) -0.029(8) 0.006(8)
C13 0.032(11) 0.093(14) 0.050(11) -0.011(10) -0.016(8) 0.003(10)
C14 0.084(18) 0.067(14) 0.17(3) -0.058(16) 0.023(17) -0.010(13)
C15 0.108(9) 0.113(9) 0.105(9) 0.002(7) 0.015(7) 0.004(7)
C16 0.108(9) 0.113(9) 0.105(9) 0.002(7) 0.016(7) 0.003(7)
O11 0.58(4) 0.58(4) 0.58(4) 0.000(2) 0.051(4) 0.000(2)

loop_
_atom_type_symbol
_atom_type_description
_atom_type_scat_dispersion_real
_atom_type_scat_dispersion_imag
_atom_type_scat_source
C C 0.0033 0.0016 'International Tables Vol C Tables 4.2.6.8 and 6.1.1.4'
H H 0.0000 0.0000 'International Tables Vol C Tables 4.2.6.8 and 6.1.1.4'
Dy Dy -0.1892 4.4098 'International Tables Vol C Tables 4.2.6.8 and 6.1.1.4'
N N 0.0061 0.0033 'International Tables Vol C Tables 4.2.6.8 and 6.1.1.4'
O O 0.0106 0.0060 'International Tables Vol C Tables 4.2.6.8 and 6.1.1.4'

loop_
_geom_angle_atom_site_label_1
_geom_angle_atom_site_label_2
_geom_angle_atom_site_label_3
_geom_angle
O1 Dy1 O8 82.9(4)
O1 Dy1 N3 65.1(4)
O8 Dy1 N3 80.5(4)
O1 Dy1 O9 77.7(3)
O8 Dy1 O9 82.1(4)
N3 Dy1 O9 140.4(4)
O1 Dy1 O2 99.1(4)
O8 Dy1 O2 153.1(4)
N3 Dy1 O2 76.2(4)
O9 Dy1 O2 124.6(4)
O1 Dy1 O3 77.6(4)
O8 Dy1 O3 152.5(4)
N3 Dy1 O3 107.9(4)
O9 Dy1 O3 75.0(3)
O2 Dy1 O3 51.0(4)
O1 Dy1 O6 145.2(4)
O8 Dy1 O6 123.3(4)
N3 Dy1 O6 135.4(4)
O9 Dy1 O6 83.4(4)
O2 Dy1 O6 68.4(4)
O3 Dy1 O6 69.3(4)
O1 Dy1 O5 142.5(4)
O8 Dy1 O5 73.9(4)
N3 Dy1 O5 136.1(4)
O9 Dy1 O5 70.4(3)
O2 Dy1 O5 115.0(4)
O3 Dy1 O5 111.3(4)
O6 Dy1 O5 49.7(4)
O1 Dy1 N5 128.6(3)
O8 Dy1 N5 86.4(4)
N3 Dy1 N5 63.6(4)
O9 Dy1 N5 149.7(3)
O2 Dy1 N5 71.3(4)
O3 Dy1 N5 121.0(3)
O6 Dy1 N5 79.7(4)
O5 Dy1 N5 79.6(3)
O1 Dy1 N6 90.2(4)
O8 Dy1 N6 172.7(4)
N3 Dy1 N6 94.2(4)
O9 Dy1 N6 99.0(4)
O2 Dy1 N6 25.9(3)
O3 Dy1 N6 25.3(4)
O6 Dy1 N6 64.0(4)
O5 Dy1 N6 113.3(4)
N5 Dy1 N6 95.9(4)
C6 O1 Dy1 121.3(7)
N6 O2 Dy1 95.6(9)
N6 O3 Dy1 95.3(9)
N7 O5 Dy1 96.2(8)
N7 O6 Dy1 100.0(8)
C15 O8 Dy1 134.0(12)
C13 O9 Dy1 124.0(8)
C6 N2 N3 111.0(11)
C7 N3 N2 112.2(11)
C7 N3 Dy1 128.7(9)
N2 N3 Dy1 119.1(9)
C8 N5 C12 120.0
C8 N5 Dy1 115.8(4)
C12 N5 Dy1 123.7(4)
N5 C8 C9 120.0
N5 C8 C7 115.6(8)
C9 C8 C7 124.3(8)
C10 C9 C8 120.0
C11 C10 C9 120.0
C10 C11 C12 120.0
C11 C12 N5 120.0
O4 N6 O3 122.2(17)
O4 N6 O2 120.4(16)
O3 N6 O2 117.1(13)
O4 N6 Dy1 176.5(14)
O3 N6 Dy1 59.4(8)
O2 N6 Dy1 58.5(8)
O7 N7 O6 126.8(15)
O7 N7 O5 118.8(15)
O6 N7 O5 113.9(12)
N1 C5 C4 120.0
C5 N1 C1 120.0
N1 C1 C2 120.0
C3 C2 C1 120.0
C4 C3 C2 120.0
C4 C3 C6 120.5(9)
C2 C3 C6 119.4(9)
C3 C4 C5 120.0
O1 C6 N2 123.6(9)
O1 C6 C3 118.4(11)
N2 C6 C3 117.9(12)
N3 C7 N4 126.3(11)
N3 C7 C8 115.4(11)
N4 C7 C8 118.3(12)
C14 C13 O9 111.9(14)
O8 C15 C16 108.4(19)

loop_
_geom_bond_atom_site_label_1
_geom_bond_atom_site_label_2
_geom_bond_distance
Dy1 O1 2.278(9)
Dy1 O8 2.366(10)
Dy1 N3 2.400(12)
Dy1 O9 2.414(10)
Dy1 O2 2.479(11)
Dy1 O3 2.500(11)
Dy1 O6 2.533(10)
Dy1 O5 2.546(11)
Dy1 N5 2.607(7)
Dy1 N6 2.893(15)
O1 C6 1.279(15)
O2 N6 1.270(17)
O3 N6 1.243(16)
O4 N6 1.182(17)
O5 N7 1.326(16)
O6 N7 1.218(16)
O7 N7 1.202(16)
O8 C15 1.41(2)
O9 C13 1.482(17)
N2 C6 1.306(18)
N2 N3 1.378(16)
N3 C7 1.265(17)
N4 C7 1.358(18)
N5 C8 1.3900
N5 C12 1.3900
C8 C9 1.3900
C8 C7 1.493(5)
C9 C10 1.3900
C10 C11 1.3900
C11 C12 1.3900
C5 N1 1.3900
C5 C4 1.3900
N1 C1 1.3900
C1 C2 1.3900
C2 C3 1.3900
C3 C4 1.3900
C3 C6 1.501(5)
C13 C14 1.489(5)
C15 C16 1.489(5)

loop_
_geom_hbond_atom_site_label_D
_geom_hbond_atom_site_label_H
_geom_hbond_atom_site_label_A
_geom_hbond_distance_DH
_geom_hbond_distance_HA
_geom_hbond_distance_DA
_geom_hbond_angle_DHA
_geom_hbond_site_symmetry_A
O11 H11B N4 0.87 2.68 3.301(5) 129.8 4_565
C15 H15B O5 0.97 2.44 3.10(3) 125.2 .
C13 H13A O3 0.97 2.58 3.22(2) 123.6 .
C12 H12 N7 0.93 2.63 3.362(16) 136.2 .
C5 H5 O7 0.93 2.44 3.221(14) 142.1 1_656
C2 H2 O3 0.93 2.49 3.257(14) 139.9 3_756
N4 H4B O2 0.89 2.22 2.955(16) 139.3 4_566
O9 H9 N7 0.97 2.66 3.558(19) 153.5 3_656
O9 H9 O7 0.97 2.35 3.304(17) 166.9 3_656
O9 H9 O5 0.97 2.28 2.938(15) 124.0 3_656
O8 H8 N1 0.97 2.14 2.63(3) 109.7 3_757
